data_4504668
loop_
_publ_author_name
'Wang, Jing-Ping'
'Zhao, Jun-Wei'
'Duan, Xian-Ying'
'Niu, Jing-Yang'

_publ_section_title
;
 Syntheses and Structures of One- and Two-Dimensional
 Organic&#x2212;Inorganic Hybrid Rare Earth Derivatives Based on
 Monovacant Keggin-Type Polyoxotungstates
;
_journal_issue 2
_journal_name_full 'Crystal Growth &amp; Design'
_journal_page_first 507
_journal_paper_doi 10.1021/cg050433j
_journal_volume 6
_journal_year 2006
_chemical_formula_sum 'C2 H39 O56.25 S Si Sm2.5 W11'
_chemical_formula_weight 3421.59
_chemical_name_systematic
; 
 ? 
;
_space_group_IT_number 14
_symmetry_cell_setting monoclinic
_symmetry_space_group_name_Hall '-P 2ybc'
_symmetry_space_group_name_H-M 'P 1 21/c 1'
_atom_sites_solution_hydrogens geom
_atom_sites_solution_primary direct
_atom_sites_solution_secondary difmap
_audit_creation_method SHELXL-97
_cell_angle_alpha 90.00
_cell_angle_beta 109.05(3)
_cell_angle_gamma 90.00
_cell_formula_units_Z 4
_cell_length_a 23.602(5)
_cell_length_b 11.601(2)
_cell_length_c 23.545(5)
_cell_measurement_reflns_used 250
_cell_measurement_temperature 293(2)
_cell_measurement_theta_max 25
_cell_measurement_theta_min 2.5
_cell_volume 6094(2)
_computing_cell_refinement Raxis
_computing_data_collection Raxis
_computing_data_reduction Raxis
_computing_molecular_graphics Texsan
_computing_publication_material Texsan
_computing_structure_refinement 'SHELXL-97 (Sheldrick, 1997)'
_computing_structure_solution 'SHELXS-97 (Sheldrick, 1990)'
_diffrn_ambient_temperature 293(2)
_diffrn_measured_fraction_theta_full 0.907
_diffrn_measured_fraction_theta_max 0.907
_diffrn_measurement_device_type R-axis-IV
_diffrn_measurement_method 'Osillation frames'
_diffrn_radiation_monochromator graphite
_diffrn_radiation_source 'fine-focus sealed tube'
_diffrn_radiation_type MoK\a
_diffrn_radiation_wavelength 0.71073
_diffrn_reflns_av_R_equivalents 0.0992
_diffrn_reflns_av_sigmaI/netI 0.1037
_diffrn_reflns_limit_h_max 27
_diffrn_reflns_limit_h_min -28
_diffrn_reflns_limit_k_max 13
_diffrn_reflns_limit_k_min 0
_diffrn_reflns_limit_l_max 27
_diffrn_reflns_limit_l_min -27
_diffrn_reflns_number 15770
_diffrn_reflns_theta_full 25.00
_diffrn_reflns_theta_max 25.00
_diffrn_reflns_theta_min 2.30
_diffrn_standards_decay_% none
_diffrn_standards_interval_count none
_diffrn_standards_interval_time none
_diffrn_standards_number none
_exptl_absorpt_coefficient_mu 23.193
_exptl_absorpt_correction_T_max 0.2051
_exptl_absorpt_correction_T_min 0.1028
_exptl_absorpt_correction_type empirical
_exptl_crystal_colour Colorless
_exptl_crystal_density_diffrn 3.732
_exptl_crystal_density_method 'not measured'
_exptl_crystal_description Block
_exptl_crystal_F_000 6010
_exptl_crystal_size_max 0.18
_exptl_crystal_size_mid 0.11
_exptl_crystal_size_min 0.10
_refine_diff_density_max 3.542
_refine_diff_density_min -3.280
_refine_diff_density_rms 0.468
_refine_ls_extinction_method none
_refine_ls_goodness_of_fit_ref 0.974
_refine_ls_hydrogen_treatment mixed
_refine_ls_matrix_type full
_refine_ls_number_parameters 784
_refine_ls_number_reflns 9742
_refine_ls_number_restraints 282
_refine_ls_restrained_S_all 0.964
_refine_ls_R_factor_all 0.0865
_refine_ls_R_factor_gt 0.0609
_refine_ls_shift/su_max 0.001
_refine_ls_shift/su_mean 0.000
_refine_ls_structure_factor_coef Fsqd
_refine_ls_weighting_details 'calc w=1/[\s^2^(Fo^2^)+(0.0691P)^2^+0.0000P] where P=(Fo^2^+2Fc^2^)/3'
_refine_ls_weighting_scheme calc
_refine_ls_wR_factor_gt 0.1238
_refine_ls_wR_factor_ref 0.1322
_reflns_number_gt 7212
_reflns_number_total 9742
_reflns_threshold_expression >2sigma(I)
_cod_data_source_file cg050433jsi20050822_015520.cif
_cod_data_source_block njy1
_cod_depositor_comments
;
The following automatic conversions were performed:

'_symmetry_cell_setting' value 'Monoclinic' changed to 'monoclinic'
according to /home/saulius/struct/CIF-dictionaries/cif_core.dic
dictionary named 'cif_core.dic' version 2.4.1 from
2010-06-29.

'_exptl_absorpt_correction_type' value 'Empirical'
changed to 'empirical' according to
/home/saulius/struct/CIF-dictionaries/cif_core.dic dictionary named
'cif_core.dic' version 2.4.1 from 2010-06-29.

Automatic conversion script
Id: cif_fix_values 1715 2011-07-08 13:25:40Z adriana 
;
_cod_original_sg_symbol_H-M P2(1)/c
_cod_original_formula_sum 'C2 H39 O56.25 S Si Sm2.50 W11'
_cod_database_code 4504668

loop_
_symmetry_equiv_pos_as_xyz
'x, y, z'
'-x, y+1/2, -z+1/2'
'-x, -y, -z'
'x, -y-1/2, z-1/2'

loop_
_atom_site_label
_atom_site_type_symbol
_atom_site_fract_x
_atom_site_fract_y
_atom_site_fract_z
_atom_site_U_iso_or_equiv
_atom_site_adp_type
_atom_site_occupancy
_atom_site_symmetry_multiplicity
_atom_site_calc_flag
_atom_site_refinement_flags
Sm1 Sm 0.22596(4) 0.50651(8) 0.32920(4) 0.0197(2) Uani 1 1 d .
Sm2 Sm 0.46210(5) 0.63145(9) 0.61219(5) 0.0270(2) Uani 1 1 d U
Sm3 Sm 0.0237(3) 1.4057(5) 0.0193(2) 0.0456(9) Uani 0.25 1 d PU
Sm4 Sm 0.0314(2) 1.0902(5) -0.0051(2) 0.0452(9) Uani 0.25 1 d PU
Si1 Si 0.2601(2) 0.8802(4) 0.3395(2) 0.0135(10) Uani 1 1 d .
W1 W 0.25193(4) 0.89278(7) 0.48519(3) 0.02246(19) Uani 1 1 d .
W2 W 0.13784(4) 0.76999(6) 0.37580(4) 0.02181(19) Uani 1 1 d .
W3 W 0.15812(4) 1.06213(7) 0.38165(4) 0.0245(2) Uani 1 1 d .
W4 W 0.16020(4) 1.05819(6) 0.22532(4) 0.02392(19) Uani 1 1 d .
W5 W 0.25469(4) 0.88108(6) 0.18875(3) 0.02088(19) Uani 1 1 d .
W6 W 0.13809(3) 0.76629(6) 0.22205(3) 0.02086(19) Uani 1 1 d .
W7 W 0.38276(3) 1.00198(6) 0.30831(4) 0.02002(18) Uani 1 1 d .
W8 W 0.38301(3) 1.00540(6) 0.45115(3) 0.01954(18) Uani 1 1 d .
W9 W 0.28971(3) 1.17913(6) 0.34748(3) 0.02016(19) Uani 1 1 d .
W10 W 0.35064(3) 0.68550(6) 0.44094(3) 0.01923(18) Uani 1 1 d .
W11 W 0.35344(3) 0.68178(6) 0.30283(3) 0.01961(18) Uani 1 1 d .
O1 O 0.2680(7) 0.8863(12) 0.5629(6) 0.035(4) Uani 1 1 d .
O2 O 0.0725(6) 0.7117(12) 0.3817(7) 0.038(4) Uani 1 1 d .
O3 O 0.1154(7) 1.1741(14) 0.3917(7) 0.043(4) Uani 1 1 d U
O4 O 0.1207(7) 1.1716(13) 0.1845(6) 0.037(4) Uani 1 1 d U
O5 O 0.2711(6) 0.8737(11) 0.1231(6) 0.030(3) Uani 1 1 d .
O6 O 0.0755(6) 0.7046(12) 0.1735(6) 0.034(3) Uani 1 1 d .
O7 O 0.4403(7) 1.0404(11) 0.2809(7) 0.035(4) Uani 1 1 d .
O8 O 0.4390(6) 1.0467(11) 0.5152(6) 0.029(3) Uani 1 1 d .
O9 O 0.2834(6) 0.3296(11) 0.3464(6) 0.033(3) Uani 1 1 d .
O10 O 0.4041(6) 0.6393(11) 0.5074(6) 0.024(3) Uani 1 1 d U
O11 O 0.4098(6) 0.6356(11) 0.2764(6) 0.030(3) Uani 1 1 d .
O12 O 0.4250(6) 1.0237(10) 0.3933(6) 0.025(3) Uani 1 1 d .
O13 O 0.2963(6) 0.7625(10) 0.4724(5) 0.020(3) Uani 1 1 d U
O14 O 0.1828(7) 0.6510(12) 0.3726(7) 0.037(4) Uani 1 1 d .
O15 O 0.3911(6) 0.8505(10) 0.4499(5) 0.021(3) Uani 1 1 d .
O16 O 0.3900(5) 0.8462(10) 0.3170(5) 0.019(3) Uani 1 1 d U
O17 O 0.1832(6) 0.7892(11) 0.1679(6) 0.031(3) Uani 1 1 d .
O18 O 0.1152(6) 0.7945(12) 0.2902(6) 0.033(3) Uani 1 1 d U
O19 O 0.3172(6) 0.9785(12) 0.2372(6) 0.031(3) Uani 1 1 d .
O20 O 0.2304(6) 1.1409(10) 0.3820(6) 0.026(3) Uani 1 1 d .
O21 O 0.3486(6) 1.1598(11) 0.4241(6) 0.028(3) Uani 1 1 d .
O22 O 0.3148(6) 0.9857(10) 0.4786(6) 0.021(3) Uani 1 1 d .
O23 O 0.1814(6) 0.7970(13) 0.4612(6) 0.032(3) Uani 1 1 d .
O24 O 0.3079(6) 0.5578(11) 0.2951(6) 0.026(3) Uani 1 1 d U
O25 O 0.1393(6) 1.0641(12) 0.2986(6) 0.032(3) Uani 1 1 d .
O26 O 0.1119(5) 0.9319(10) 0.1972(5) 0.017(3) Uani 1 1 d U
O27 O 0.3975(5) 0.6601(10) 0.3875(5) 0.020(3) Uani 1 1 d U
O28 O 0.3499(6) 1.1562(11) 0.3113(5) 0.025(3) Uani 1 1 d .
O29 O 0.1824(6) 0.6478(12) 0.2553(5) 0.027(3) Uani 1 1 d .
O30 O 0.2056(6) 1.0166(10) 0.1731(5) 0.018(3) Uani 1 1 d .
O31 O 0.2010(6) 1.0252(11) 0.4643(5) 0.022(3) Uani 1 1 d U
O32 O 0.3080(6) 0.5589(11) 0.4186(5) 0.022(3) Uani 1 1 d U
O33 O 0.2996(5) 0.7562(11) 0.2333(6) 0.025(3) Uani 1 1 d .
O34 O 0.2309(6) 1.1373(11) 0.2733(5) 0.022(3) Uani 1 1 d .
O35 O 0.1073(6) 0.9348(11) 0.3781(6) 0.029(3) Uani 1 1 d .
O36 O 0.3104(6) 0.9836(10) 0.3545(5) 0.018(3) Uani 1 1 d .
O37 O 0.2955(5) 0.7578(9) 0.3536(5) 0.015(3) Uani 1 1 d .
O38 O 0.2189(5) 0.8924(10) 0.2704(5) 0.016(3) Uani 1 1 d .
O39 O 0.2175(5) 0.8952(10) 0.3803(5) 0.018(3) Uani 1 1 d U
S1 S 0.0706(4) 0.4270(9) 0.2491(5) 0.065(2) Uani 0.80 1 d PU
S1' S 0.0683(16) 0.424(4) 0.3001(19) 0.065(2) Uani 0.20 1 d PU
O1A O 0.1262(7) 0.4390(14) 0.3020(8) 0.055(5) Uani 1 1 d .
C1 C 0.0187(12) 0.521(3) 0.2578(13) 0.065(2) Uani 1 1 d U
H1A H 0.0283 0.6025 0.2627 0.078 Uiso 1 1 calc R
H1B H -0.0235 0.5008 0.2423 0.078 Uiso 1 1 calc R
C2 C 0.0383(14) 0.303(3) 0.2602(15) 0.086(11) Uani 1 1 d .
H2A H 0.0615 0.2326 0.2674 0.103 Uiso 1 1 calc R
H2B H -0.0049 0.2955 0.2440 0.103 Uiso 1 1 calc R
O1W O 0.2090(7) 0.4008(13) 0.4153(8) 0.046(4) Uani 1 1 d .
O2W O 0.2071(8) 0.3996(13) 0.2317(6) 0.043(4) Uani 1 1 d .
O3W O 0.5703(6) 0.6249(12) 0.6404(6) 0.0301(13) Uani 1 1 d U
O4W O 0.3759(6) 0.5227(12) 0.6088(6) 0.0295(12) Uani 1 1 d U
O5W O 0.4870(6) 0.8107(12) 0.5698(6) 0.0288(11) Uani 1 1 d U
O6W O 0.4875(8) 0.4630(15) 0.5662(8) 0.056(5) Uani 1 1 d .
O7W O 0.4898(8) 0.4943(14) 0.6952(8) 0.050(4) Uani 1 1 d .
O8W O 0.3846(6) 0.7617(11) 0.6191(6) 0.0310(13) Uani 1 1 d U
O9W O 0.5012(6) 0.7464(12) 0.7035(6) 0.0330(13) Uani 1 1 d U
O10W O 0.3973(7) 1.3791(14) 0.4663(7) 0.044(4) Uani 1 1 d U
O11W O 0.5187(16) 0.820(4) 0.377(2) 0.078(13) Uani 0.50 1 d P
O12W O -0.6395(15) 2.113(2) -0.2639(13) 0.043(8) Uani 0.50 1 d P
O13W O 0.2883(15) 1.224(3) 0.1789(14) 0.047(8) Uani 0.50 1 d PU
O14W O 0.3715(12) 1.206(2) 0.1139(11) 0.024(6) Uani 0.50 1 d PU
O15W O -0.2153(18) 2.058(3) -0.0035(17) 0.065(10) Uani 0.50 1 d PU
O16W O 0.2772(11) 1.250(2) 0.5045(11) 0.023(6) Uani 0.50 1 d PU
O17W O -0.413(2) 2.482(4) -0.1492(19) 0.079(12) Uani 0.50 1 d PU
O18W O -0.127(2) 1.260(4) -0.044(2) 0.085(12) Uani 0.50 1 d PU
O19W O 0.020(3) 1.260(5) -0.074(3) 0.0455(10) Uani 0.25 1 d PU
O20W O 0.040(3) 0.944(6) 0.079(3) 0.0454(11) Uani 0.25 1 d PU
O21W O 0.098(3) 1.495(6) 0.113(3) 0.0462(15) Uani 0.25 1 d PU
O22W O 0.199(4) 1.249(7) 0.074(4) 0.08(2) Uani 0.25 1 d PU
O23W O -0.062(3) 1.439(6) 0.023(3) 0.0458(11) Uani 0.25 1 d PU
O24W O 0.096(3) 1.084(6) -0.069(3) 0.0457(15) Uani 0.25 1 d PU
O25W O 0.028(3) 1.289(6) 0.103(3) 0.0461(15) Uani 0.25 1 d PU
O26W O -0.026(3) 1.206(6) 0.019(3) 0.0455(10) Uani 0.25 1 d PU
O27W O 0.203(2) 1.551(4) 0.135(2) 0.025(11) Uani 0.25 1 d PU

loop_
_atom_site_aniso_label
_atom_site_aniso_U_11
_atom_site_aniso_U_22
_atom_site_aniso_U_33
_atom_site_aniso_U_23
_atom_site_aniso_U_13
_atom_site_aniso_U_12
Sm1 0.0177(5) 0.0104(4) 0.0294(5) 0.0000(4) 0.0053(4) 0.0002(4)
Sm2 0.0249(6) 0.0229(5) 0.0313(5) 0.0044(4) 0.0065(4) 0.0005(4)
Sm3 0.0464(11) 0.0464(11) 0.0449(11) 0.0009(7) 0.0164(7) -0.0016(7)
Sm4 0.0458(11) 0.0462(11) 0.0442(11) 0.0006(7) 0.0155(8) -0.0005(7)
Si1 0.016(3) 0.005(2) 0.019(3) -0.0012(19) 0.004(2) 0.004(2)
W1 0.0260(5) 0.0190(4) 0.0242(4) -0.0014(3) 0.0107(3) 0.0016(3)
W2 0.0185(4) 0.0163(4) 0.0336(5) -0.0009(3) 0.0125(3) -0.0004(3)
W3 0.0208(4) 0.0159(4) 0.0382(5) -0.0015(3) 0.0117(4) 0.0051(3)
W4 0.0221(4) 0.0146(4) 0.0304(4) 0.0030(3) 0.0021(3) 0.0047(3)
W5 0.0221(4) 0.0174(4) 0.0229(4) 0.0016(3) 0.0070(3) 0.0000(3)
W6 0.0166(4) 0.0147(4) 0.0283(4) -0.0001(3) 0.0033(3) -0.0002(3)
W7 0.0176(4) 0.0134(4) 0.0306(4) -0.0011(3) 0.0100(3) -0.0031(3)
W8 0.0198(4) 0.0106(4) 0.0251(4) -0.0010(3) 0.0029(3) -0.0006(3)
W9 0.0224(4) 0.0063(3) 0.0304(4) 0.0002(3) 0.0068(3) 0.0013(3)
W10 0.0182(4) 0.0099(3) 0.0258(4) 0.0009(3) 0.0020(3) 0.0011(3)
W11 0.0172(4) 0.0116(4) 0.0307(4) -0.0012(3) 0.0087(3) 0.0026(3)
O1 0.037(9) 0.033(8) 0.032(8) 0.004(6) 0.007(7) 0.011(7)
O2 0.025(9) 0.029(8) 0.065(10) 0.006(8) 0.019(7) -0.002(7)
O3 0.042(4) 0.043(4) 0.043(4) -0.0001(10) 0.0140(16) 0.0006(10)
O4 0.037(4) 0.037(4) 0.037(4) 0.0005(10) 0.0121(15) 0.0001(10)
O5 0.044(9) 0.023(7) 0.030(8) 0.001(6) 0.021(7) 0.005(7)
O6 0.026(8) 0.033(8) 0.045(9) -0.003(7) 0.014(7) -0.017(7)
O7 0.039(9) 0.019(7) 0.058(10) -0.008(7) 0.029(8) -0.019(7)
O8 0.024(8) 0.024(7) 0.029(8) -0.003(6) -0.005(6) 0.004(6)
O9 0.026(8) 0.021(7) 0.050(9) 0.001(7) 0.009(7) 0.011(6)
O10 0.024(3) 0.023(3) 0.024(3) 0.0003(10) 0.0073(13) -0.0001(10)
O11 0.037(9) 0.015(7) 0.049(9) -0.004(6) 0.031(7) 0.002(6)
O12 0.023(8) 0.014(7) 0.034(8) -0.002(6) 0.003(6) -0.009(6)
O13 0.020(3) 0.019(3) 0.019(3) -0.0004(10) 0.0062(13) 0.0000(10)
O14 0.050(10) 0.018(7) 0.046(9) 0.005(6) 0.017(7) 0.016(7)
O15 0.031(8) 0.007(6) 0.023(7) -0.007(5) 0.007(6) -0.004(6)
O16 0.019(3) 0.019(3) 0.019(3) -0.0005(10) 0.0061(13) 0.0007(10)
O17 0.025(8) 0.022(7) 0.034(8) -0.008(6) -0.006(6) -0.001(6)
O18 0.032(3) 0.033(3) 0.033(3) -0.0001(10) 0.0109(14) 0.0003(10)
O19 0.021(8) 0.038(8) 0.039(8) -0.008(7) 0.014(6) 0.000(7)
O20 0.022(8) 0.015(6) 0.041(8) -0.014(6) 0.013(6) 0.003(6)
O21 0.020(7) 0.016(7) 0.048(9) 0.001(6) 0.010(6) 0.004(6)
O22 0.019(7) 0.017(7) 0.029(7) -0.004(6) 0.010(6) -0.002(6)
O23 0.024(8) 0.045(9) 0.019(7) 0.001(6) -0.005(6) 0.001(7)
O24 0.026(3) 0.025(3) 0.026(3) -0.0001(10) 0.0081(14) 0.0000(10)
O25 0.034(9) 0.033(8) 0.040(8) -0.010(7) 0.026(7) -0.011(7)
O26 0.017(3) 0.017(3) 0.017(3) 0.0005(10) 0.0054(13) -0.0002(10)
O27 0.020(3) 0.020(3) 0.021(3) -0.0004(10) 0.0066(13) 0.0000(10)
O28 0.019(7) 0.023(7) 0.028(7) 0.000(6) 0.002(6) -0.012(6)
O29 0.033(8) 0.038(8) 0.020(7) -0.018(6) 0.021(6) -0.009(7)
O30 0.031(8) 0.014(6) 0.009(6) 0.001(5) 0.004(5) -0.008(6)
O31 0.022(3) 0.022(3) 0.022(3) -0.0003(10) 0.0072(13) -0.0001(10)
O32 0.022(3) 0.022(3) 0.022(3) -0.0002(10) 0.0069(13) 0.0002(10)
O33 0.010(7) 0.026(7) 0.037(8) -0.005(6) 0.005(6) 0.003(6)
O34 0.030(8) 0.019(7) 0.011(6) 0.003(5) -0.001(5) 0.004(6)
O35 0.022(8) 0.023(7) 0.042(8) 0.015(6) 0.013(6) 0.004(6)
O36 0.022(7) 0.017(6) 0.014(6) -0.003(5) 0.003(5) -0.005(5)
O37 0.011(6) 0.010(6) 0.021(6) -0.005(5) 0.003(5) 0.001(5)
O38 0.019(7) 0.016(6) 0.014(6) -0.003(5) 0.008(5) 0.004(5)
O39 0.018(3) 0.018(3) 0.018(3) -0.0003(10) 0.0061(13) 0.0000(10)
S1 0.032(4) 0.079(6) 0.073(6) -0.006(5) -0.001(4) -0.008(4)
S1' 0.032(4) 0.079(6) 0.073(6) -0.006(5) -0.001(4) -0.008(4)
O1A 0.027(9) 0.036(10) 0.087(13) 0.002(9) -0.005(8) -0.011(8)
C1 0.032(4) 0.079(6) 0.073(6) -0.006(5) -0.001(4) -0.008(4)
C2 0.042(18) 0.09(3) 0.11(3) 0.04(2) 0.004(17) -0.001(18)
O1W 0.045(10) 0.038(9) 0.065(11) 0.020(8) 0.031(9) 0.004(8)
O2W 0.060(11) 0.037(9) 0.032(8) -0.001(7) 0.012(8) 0.005(8)
O3W 0.026(2) 0.026(2) 0.034(2) 0.004(2) 0.005(2) 0.000(2)
O4W 0.0288(14) 0.0281(14) 0.0306(14) 0.0011(9) 0.0085(9) -0.0001(9)
O5W 0.0284(14) 0.0275(14) 0.0297(14) 0.0012(9) 0.0082(9) -0.0002(9)
O6W 0.055(12) 0.050(11) 0.056(11) 0.004(9) 0.011(9) 0.034(9)
O7W 0.050(11) 0.048(10) 0.054(11) 0.020(8) 0.018(9) 0.016(9)
O8W 0.027(2) 0.026(2) 0.036(2) 0.002(2) 0.004(2) 0.002(2)
O9W 0.031(2) 0.027(2) 0.035(2) 0.003(2) 0.003(2) 0.000(2)
O10W 0.044(4) 0.043(4) 0.044(4) 0.0001(10) 0.0142(16) -0.0002(10)
O11W 0.04(2) 0.07(3) 0.11(3) -0.02(2) 0.01(2) 0.04(2)
O12W 0.05(2) 0.020(15) 0.042(18) -0.009(13) -0.008(15) 0.006(14)
O13W 0.048(8) 0.047(8) 0.047(8) 0.0000(10) 0.015(3) -0.0001(10)
O14W 0.024(6) 0.024(6) 0.024(6) 0.0002(10) 0.008(2) 0.0001(10)
O15W 0.065(10) 0.065(10) 0.065(10) 0.0000(10) 0.021(3) 0.0000(10)
O16W 0.023(6) 0.023(6) 0.023(6) -0.0002(10) 0.008(2) 0.0000(10)
O17W 0.079(12) 0.079(12) 0.079(12) 0.0001(10) 0.026(4) 0.0000(10)
O18W 0.085(12) 0.085(13) 0.085(13) 0.0000(10) 0.028(4) 0.0000(10)
O19W 0.0460(11) 0.0461(11) 0.0450(11) 0.0005(7) 0.0155(7) -0.0007(7)
O20W 0.0457(13) 0.0458(13) 0.0449(13) 0.0003(8) 0.0151(8) -0.0003(8)
O21W 0.0463(17) 0.0463(17) 0.0460(17) 0.0001(9) 0.0153(9) -0.0003(9)
O22W 0.08(2) 0.08(2) 0.08(2) 0.0000(10) 0.026(7) 0.0000(10)
O23W 0.0462(13) 0.0462(13) 0.0455(13) 0.0005(8) 0.0156(8) -0.0008(8)
O24W 0.0458(17) 0.0458(17) 0.0454(17) 0.0001(9) 0.0150(9) -0.0001(9)
O25W 0.0462(17) 0.0462(17) 0.0459(17) 0.0002(9) 0.0152(9) -0.0004(9)
O26W 0.0460(11) 0.0461(11) 0.0449(11) 0.0005(7) 0.0155(7) -0.0007(7)
O27W 0.025(11) 0.025(11) 0.025(11) 0.0000(10) 0.008(4) 0.0000(10)

loop_
_atom_type_symbol
_atom_type_description
_atom_type_scat_dispersion_real
_atom_type_scat_dispersion_imag
_atom_type_scat_source
C C 0.0033 0.0016 'International Tables Vol C Tables 4.2.6.8 and 6.1.1.4'
H H 0.0000 0.0000 'International Tables Vol C Tables 4.2.6.8 and 6.1.1.4'
O O 0.0106 0.0060 'International Tables Vol C Tables 4.2.6.8 and 6.1.1.4'
Si Si 0.0817 0.0704 'International Tables Vol C Tables 4.2.6.8 and 6.1.1.4'
S S 0.1246 0.1234 'International Tables Vol C Tables 4.2.6.8 and 6.1.1.4'
Sm Sm -0.1638 3.4418 'International Tables Vol C Tables 4.2.6.8 and 6.1.1.4'
W W -0.8490 6.8722 'International Tables Vol C Tables 4.2.6.8 and 6.1.1.4'

loop_
_geom_angle_atom_site_label_1
_geom_angle_atom_site_label_2
_geom_angle_atom_site_label_3
_geom_angle
_geom_angle_site_symmetry_1
_geom_angle_site_symmetry_3
O14 Sm1 O1A 79.6(6) . .
O14 Sm1 O29 71.4(4) . .
O1A Sm1 O29 82.8(5) . .
O14 Sm1 O24 118.5(5) . .
O1A Sm1 O24 146.4(6) . .
O29 Sm1 O24 77.7(4) . .
O14 Sm1 O9 145.8(5) . .
O1A Sm1 O9 102.6(5) . .
O29 Sm1 O9 142.7(4) . .
O24 Sm1 O9 78.3(5) . .
O14 Sm1 O32 77.4(5) . .
O1A Sm1 O32 139.5(5) . .
O29 Sm1 O32 119.8(4) . .
O24 Sm1 O32 74.1(4) . .
O9 Sm1 O32 79.7(5) . .
O14 Sm1 O1W 78.0(5) . .
O1A Sm1 O1W 69.5(6) . .
O29 Sm1 O1W 141.8(5) . .
O24 Sm1 O1W 138.6(5) . .
O9 Sm1 O1W 71.3(5) . .
O32 Sm1 O1W 73.4(5) . .
O14 Sm1 O2W 140.5(5) . .
O1A Sm1 O2W 74.1(6) . .
O29 Sm1 O2W 76.4(4) . .
O24 Sm1 O2W 74.9(5) . .
O9 Sm1 O2W 70.0(5) . .
O32 Sm1 O2W 140.2(5) . .
O1W Sm1 O2W 117.9(5) . .
O4W Sm2 O10 77.9(4) . .
O4W Sm2 O6W 83.7(6) . .
O10 Sm2 O6W 73.2(5) . .
O4W Sm2 O8W 71.1(5) . .
O10 Sm2 O8W 81.6(4) . .
O6W Sm2 O8W 147.5(5) . .
O4W Sm2 O3W 143.9(5) . .
O10 Sm2 O3W 118.7(4) . .
O6W Sm2 O3W 72.7(6) . .
O8W Sm2 O3W 139.0(5) . .
O4W Sm2 O7W 71.5(5) . .
O10 Sm2 O7W 139.7(5) . .
O6W Sm2 O7W 77.8(6) . .
O8W Sm2 O7W 111.4(5) . .
O3W Sm2 O7W 77.1(5) . .
O4W Sm2 O9W 113.2(5) . .
O10 Sm2 O9W 144.0(4) . .
O6W Sm2 O9W 139.7(5) . .
O8W Sm2 O9W 71.1(5) . .
O3W Sm2 O9W 73.3(5) . .
O7W Sm2 O9W 74.0(5) . .
O4W Sm2 O5W 138.7(5) . .
O10 Sm2 O5W 71.5(4) . .
O6W Sm2 O5W 112.1(5) . .
O8W Sm2 O5W 77.6(5) . .
O3W Sm2 O5W 76.6(4) . .
O7W Sm2 O5W 147.1(5) . .
O9W Sm2 O5W 79.9(4) . .
O23W Sm3 O25W 81(2) . .
O23W Sm3 O23W 112.9(18) . 3_585
O25W Sm3 O23W 150(2) . 3_585
O23W Sm3 Sm3 61.9(18) . 3_585
O25W Sm3 Sm3 134.2(16) . 3_585
O23W Sm3 Sm3 51.0(16) 3_585 3_585
O23W Sm3 O21W 107(2) . .
O25W Sm3 O21W 71(2) . .
O23W Sm3 O21W 79(2) 3_585 .
Sm3 Sm3 O21W 93.5(15) 3_585 .
O23W Sm3 O26W 74(2) . .
O25W Sm3 O26W 52(2) . .
O23W Sm3 O26W 155(2) 3_585 .
Sm3 Sm3 O26W 129.6(15) 3_585 .
O21W Sm3 O26W 123(2) . .
O23W Sm3 O19W 112(2) . .
O25W Sm3 O19W 107(2) . .
O23W Sm3 O19W 92(2) 3_585 .
Sm3 Sm3 O19W 110.8(14) 3_585 .
O21W Sm3 O19W 141(2) . .
O26W Sm3 O19W 63.7(19) . .
O23W Sm3 Sm4 106.5(18) . .
O25W Sm3 Sm4 65.1(16) . .
O23W Sm3 Sm4 129.4(15) 3_585 .
Sm3 Sm3 Sm4 147.9(3) 3_585 .
O21W Sm3 Sm4 118.6(15) . .
O26W Sm3 Sm4 33.4(14) . .
O19W Sm3 Sm4 42.5(13) . .
O20W Sm4 O26W 87(3) 3_575 .
O20W Sm4 O24W 89(2) 3_575 .
O26W Sm4 O24W 140(2) . .
O20W Sm4 O19W 74(2) 3_575 .
O26W Sm4 O19W 75(2) . .
O24W Sm4 O19W 65(2) . .
O20W Sm4 O20W 111.5(18) 3_575 .
O26W Sm4 O20W 96(2) . .
O24W Sm4 O20W 123(2) . .
O19W Sm4 O20W 169(2) . .
O20W Sm4 Sm4 65.6(18) 3_575 3_575
O26W Sm4 Sm4 93.0(18) . 3_575
O24W Sm4 Sm4 121.0(15) . 3_575
O19W Sm4 Sm4 138.0(15) . 3_575
O20W Sm4 Sm4 45.9(15) . 3_575
O20W Sm4 Sm3 105.1(19) 3_575 .
O26W Sm4 Sm3 42.6(18) . .
O24W Sm4 Sm3 101.1(15) . .
O19W Sm4 Sm3 47.8(14) . .
O20W Sm4 Sm3 121.6(14) . .
Sm4 Sm4 Sm3 135.6(3) 3_575 .
O38 Si1 O39 107.7(6) . .
O38 Si1 O37 112.6(6) . .
O39 Si1 O37 110.6(6) . .
O38 Si1 O36 108.0(6) . .
O39 Si1 O36 110.0(6) . .
O37 Si1 O36 107.9(6) . .
O1 W1 O22 101.7(6) . .
O1 W1 O31 102.0(6) . .
O22 W1 O31 88.0(5) . .
O1 W1 O13 100.8(6) . .
O22 W1 O13 87.3(5) . .
O31 W1 O13 157.2(5) . .
O1 W1 O23 98.9(6) . .
O22 W1 O23 159.4(5) . .
O31 W1 O23 88.7(6) . .
O13 W1 O23 87.8(6) . .
O1 W1 O39 172.4(6) . .
O22 W1 O39 85.3(5) . .
O31 W1 O39 75.3(5) . .
O13 W1 O39 82.1(5) . .
O23 W1 O39 74.2(5) . .
O2 W2 O14 105.3(7) . .
O2 W2 O18 101.0(7) . .
O14 W2 O18 92.0(6) . .
O2 W2 O23 99.4(7) . .
O14 W2 O23 92.7(7) . .
O18 W2 O23 157.0(6) . .
O2 W2 O35 91.8(6) . .
O14 W2 O35 162.9(6) . .
O18 W2 O35 84.8(6) . .
O23 W2 O35 84.0(6) . .
O2 W2 O39 163.4(6) . .
O14 W2 O39 90.1(6) . .
O18 W2 O39 84.3(5) . .
O23 W2 O39 73.2(5) . .
O35 W2 O39 72.9(5) . .
O3 W3 O25 100.8(7) . .
O3 W3 O35 101.9(7) . .
O25 W3 O35 91.8(6) . .
O3 W3 O31 99.7(6) . .
O25 W3 O31 158.8(6) . .
O35 W3 O31 89.3(6) . .
O3 W3 O20 101.5(6) . .
O25 W3 O20 84.6(6) . .
O35 W3 O20 156.6(5) . .
O31 W3 O20 85.9(5) . .
O3 W3 O39 172.3(6) . .
O25 W3 O39 86.3(5) . .
O35 W3 O39 74.5(5) . .
O31 W3 O39 73.6(5) . .
O20 W3 O39 82.1(5) . .
O4 W4 O26 104.4(6) . .
O4 W4 O34 99.9(6) . .
O26 W4 O34 155.6(5) . .
O4 W4 O30 98.5(6) . .
O26 W4 O30 88.8(5) . .
O34 W4 O30 86.4(5) . .
O4 W4 O25 102.8(7) . .
O26 W4 O25 92.4(5) . .
O34 W4 O25 83.4(5) . .
O30 W4 O25 157.7(6) . .
O4 W4 O38 172.2(5) . .
O26 W4 O38 73.9(5) . .
O34 W4 O38 81.8(5) . .
O30 W4 O38 73.9(4) . .
O25 W4 O38 85.0(5) . .
O5 W5 O33 102.2(6) . .
O5 W5 O19 102.1(6) . .
O33 W5 O19 86.5(6) . .
O5 W5 O30 99.7(5) . .
O33 W5 O30 157.9(5) . .
O19 W5 O30 86.0(5) . .
O5 W5 O17 100.4(6) . .
O33 W5 O17 90.2(6) . .
O19 W5 O17 157.4(6) . .
O30 W5 O17 88.9(5) . .
O5 W5 O38 172.4(6) . .
O33 W5 O38 82.8(5) . .
O19 W5 O38 83.8(5) . .
O30 W5 O38 75.8(4) . .
O17 W5 O38 73.7(5) . .
O6 W6 O29 103.4(7) . .
O6 W6 O18 102.6(6) . .
O29 W6 O18 92.9(6) . .
O6 W6 O17 99.1(6) . .
O29 W6 O17 91.5(5) . .
O18 W6 O17 156.2(6) . .
O6 W6 O26 95.0(6) . .
O29 W6 O26 161.3(5) . .
O18 W6 O26 86.4(5) . .
O17 W6 O26 82.0(5) . .
O6 W6 O38 164.7(5) . .
O29 W6 O38 90.0(5) . .
O18 W6 O38 83.9(5) . .
O17 W6 O38 72.7(5) . .
O26 W6 O38 71.3(4) . .
O7 W7 O16 103.9(6) . .
O7 W7 O19 102.7(7) . .
O16 W7 O19 88.6(6) . .
O7 W7 O12 98.5(6) . .
O16 W7 O12 90.9(5) . .
O19 W7 O12 158.2(6) . .
O7 W7 O28 98.4(6) . .
O16 W7 O28 157.7(5) . .
O19 W7 O28 86.8(5) . .
O12 W7 O28 85.5(5) . .
O7 W7 O36 169.2(5) . .
O16 W7 O36 84.9(5) . .
O19 W7 O36 83.5(5) . .
O12 W7 O36 74.8(5) . .
O28 W7 O36 72.9(5) . .
O8 W8 O15 103.7(6) . .
O8 W8 O22 103.0(6) . .
O15 W8 O22 89.5(5) . .
O8 W8 O12 99.4(6) . .
O15 W8 O12 91.0(5) . .
O22 W8 O12 156.8(5) . .
O8 W8 O21 98.4(6) . .
O15 W8 O21 157.9(5) . .
O22 W8 O21 85.2(5) . .
O12 W8 O21 85.8(5) . .
O8 W8 O36 168.4(6) . .
O15 W8 O36 85.7(5) . .
O22 W8 O36 83.6(5) . .
O12 W8 O36 73.3(5) . .
O21 W8 O36 72.4(5) . .
O9 W9 O20 99.7(6) 1_565 .
O9 W9 O28 101.9(6) 1_565 .
O20 W9 O28 158.3(5) . .
O9 W9 O21 99.4(6) 1_565 .
O20 W9 O21 88.8(6) . .
O28 W9 O21 89.3(5) . .
O9 W9 O34 102.0(6) 1_565 .
O20 W9 O34 85.1(6) . .
O28 W9 O34 88.9(5) . .
O21 W9 O34 158.4(5) . .
O9 W9 O36 173.0(6) 1_565 .
O20 W9 O36 84.7(5) . .
O28 W9 O36 73.9(5) . .
O21 W9 O36 75.2(5) . .
O34 W9 O36 83.7(5) . .
O10 W10 O32 100.8(6) . .
O10 W10 O13 100.2(5) . .
O32 W10 O13 96.6(6) . .
O10 W10 O27 97.9(5) . .
O32 W10 O27 94.0(5) . .
O13 W10 O27 156.9(5) . .
O10 W10 O15 91.0(5) . .
O32 W10 O15 168.1(5) . .
O13 W10 O15 82.9(5) . .
O27 W10 O15 82.5(5) . .
O10 W10 O37 170.6(5) . .
O32 W10 O37 86.2(5) . .
O13 W10 O37 85.2(5) . .
O27 W10 O37 75.1(5) . .
O15 W10 O37 81.9(4) . .
O11 W11 O24 103.0(6) . .
O11 W11 O33 101.9(6) . .
O24 W11 O33 93.9(6) . .
O11 W11 O27 96.4(6) . .
O24 W11 O27 96.0(5) . .
O33 W11 O27 156.7(5) . .
O11 W11 O16 90.8(5) . .
O24 W11 O16 166.1(5) . .
O33 W11 O16 81.3(5) . .
O27 W11 O16 84.2(5) . .
O11 W11 O37 168.0(6) . .
O24 W11 O37 85.4(5) . .
O33 W11 O37 85.9(5) . .
O27 W11 O37 73.9(5) . .
O16 W11 O37 81.3(4) . .
W9 O9 Sm1 152.6(8) 1_545 .
W10 O10 Sm2 159.6(7) . .
W7 O12 W8 120.1(7) . .
W10 O13 W1 154.7(7) . .
W2 O14 Sm1 158.2(8) . .
W8 O15 W10 148.6(7) . .
W7 O16 W11 151.1(7) . .
W5 O17 W6 122.4(7) . .
W6 O18 W2 143.7(8) . .
W7 O19 W5 149.5(8) . .
W9 O20 W3 152.5(7) . .
W9 O21 W8 120.5(7) . .
W1 O22 W8 149.3(7) . .
W1 O23 W2 120.5(7) . .
W11 O24 Sm1 134.2(7) . .
W3 O25 W4 152.9(9) . .
W4 O26 W6 123.4(6) . .
W11 O27 W10 114.6(6) . .
W9 O28 W7 120.5(6) . .
W6 O29 Sm1 157.8(6) . .
W5 O30 W4 120.5(6) . .
W1 O31 W3 121.1(6) . .
W10 O32 Sm1 133.1(6) . .
W5 O33 W11 155.6(7) . .
W9 O34 W4 153.6(7) . .
W3 O35 W2 120.5(7) . .
Si1 O36 W7 124.0(6) . .
Si1 O36 W9 125.4(7) . .
W7 O36 W9 92.7(4) . .
Si1 O36 W8 121.9(6) . .
W7 O36 W8 91.6(4) . .
W9 O36 W8 91.9(4) . .
Si1 O37 W10 129.0(6) . .
Si1 O37 W11 126.1(6) . .
W10 O37 W11 94.0(4) . .
Si1 O38 W5 124.4(6) . .
Si1 O38 W6 123.8(6) . .
W5 O38 W6 91.1(4) . .
Si1 O38 W4 126.1(6) . .
W5 O38 W4 89.6(4) . .
W6 O38 W4 91.4(4) . .
Si1 O39 W1 124.0(7) . .
Si1 O39 W2 123.5(6) . .
W1 O39 W2 92.2(4) . .
Si1 O39 W3 125.2(6) . .
W1 O39 W3 90.0(4) . .
W2 O39 W3 92.2(4) . .
S1' S1 O1A 59.3(18) . .
S1' S1 C2 70(2) . .
O1A S1 C2 105.5(14) . .
S1' S1 C1 69(2) . .
O1A S1 C1 108.1(13) . .
C2 S1 C1 98.4(17) . .
S1 S1' O1A 70(2) . .
S1 S1' C1 69(2) . .
O1A S1' C1 115(3) . .
S1 S1' C2 68(2) . .
O1A S1' C2 111(3) . .
C1 S1' C2 98(2) . .
S1' O1A S1 50.3(18) . .
S1' O1A Sm1 162(2) . .
S1 O1A Sm1 141.6(12) . .
S1' C1 S1 42.1(16) . .
S1' C1 H1A 119.3 . .
S1 C1 H1A 119.3 . .
S1' C1 H1B 119.3 . .
S1 C1 H1B 119.3 . .
H1A C1 H1B 116.8 . .
S1 C2 S1' 42.2(17) . .
S1 C2 H2A 119.3 . .
S1' C2 H2A 119.3 . .
S1 C2 H2B 119.3 . .
S1' C2 H2B 119.3 . .
H2A C2 H2B 116.8 . .
Sm4 O19W Sm3 89.7(19) . .
Sm4 O20W Sm4 68.5(18) 3_575 .
Sm3 O23W Sm3 67.1(18) . 3_585
Sm4 O26W Sm3 104(2) . .

loop_
_geom_bond_atom_site_label_1
_geom_bond_atom_site_label_2
_geom_bond_distance
_geom_bond_site_symmetry_2
Sm1 O14 2.361(13) .
Sm1 O1A 2.363(16) .
Sm1 O29 2.367(14) .
Sm1 O24 2.398(13) .
Sm1 O9 2.421(13) .
Sm1 O32 2.428(12) .
Sm1 O1W 2.511(14) .
Sm1 O2W 2.518(14) .
Sm2 O4W 2.372(14) .
Sm2 O10 2.401(12) .
Sm2 O6W 2.402(16) .
Sm2 O8W 2.418(14) .
Sm2 O3W 2.421(14) .
Sm2 O7W 2.438(15) .
Sm2 O9W 2.441(14) .
Sm2 O5W 2.460(14) .
Sm3 O23W 2.10(7) .
Sm3 O25W 2.37(6) .
Sm3 O23W 2.39(6) 3_585
Sm3 Sm3 2.492(11) 3_585
Sm3 O21W 2.55(7) .
Sm3 O26W 2.60(7) .
Sm3 O19W 2.75(6) .
Sm3 Sm4 3.719(8) .
Sm4 O20W 2.02(6) 3_575
Sm4 O26W 2.11(7) .
Sm4 O24W 2.47(6) .
Sm4 O19W 2.51(6) .
Sm4 O20W 2.56(6) .
Sm4 Sm4 2.620(11) 3_575
Si1 O38 1.606(12) .
Si1 O39 1.612(12) .
Si1 O37 1.626(12) .
Si1 O36 1.642(13) .
W1 O1 1.744(14) .
W1 O22 1.881(12) .
W1 O31 1.913(12) .
W1 O13 1.918(12) .
W1 O23 1.926(14) .
W1 O39 2.335(11) .
W2 O2 1.731(14) .
W2 O14 1.757(13) .
W2 O18 1.931(13) .
W2 O23 1.961(12) .
W2 O35 2.050(13) .
W2 O39 2.350(12) .
W3 O3 1.707(16) .
W3 O25 1.858(14) .
W3 O35 1.888(13) .
W3 O31 1.927(12) .
W3 O20 1.932(13) .
W3 O39 2.396(12) .
W4 O4 1.714(15) .
W4 O26 1.842(12) .
W4 O34 1.917(12) .
W4 O30 1.936(12) .
W4 O25 1.945(13) .
W4 O38 2.405(11) .
W5 O5 1.713(12) .
W5 O33 1.896(13) .
W5 O19 1.912(14) .
W5 O30 1.916(12) .
W5 O17 1.920(14) .
W5 O38 2.343(11) .
W6 O6 1.703(14) .
W6 O29 1.750(14) .
W6 O18 1.880(13) .
W6 O17 1.928(15) .
W6 O26 2.045(12) .
W6 O38 2.379(12) .
W7 O7 1.742(13) .
W7 O16 1.820(12) .
W7 O19 1.892(14) .
W7 O12 1.939(13) .
W7 O28 1.961(13) .
W7 O36 2.314(12) .
W8 O8 1.717(13) .
W8 O15 1.809(11) .
W8 O22 1.934(12) .
W8 O12 1.941(13) .
W8 O21 1.984(12) .
W8 O36 2.374(12) .
W9 O9 1.751(13) 1_565
W9 O20 1.887(13) .
W9 O28 1.898(13) .
W9 O21 1.898(14) .
W9 O34 1.905(12) .
W9 O36 2.315(12) .
W10 O10 1.743(13) .
W10 O32 1.761(12) .
W10 O13 1.901(12) .
W10 O27 1.950(12) .
W10 O15 2.118(12) .
W10 O37 2.209(11) .
W11 O11 1.727(12) .
W11 O24 1.769(13) .
W11 O33 1.919(13) .
W11 O27 1.940(12) .
W11 O16 2.075(12) .
W11 O37 2.269(11) .
O9 W9 1.751(13) 1_545
S1 S1' 1.22(4) .
S1 O1A 1.494(18) .
S1 C2 1.69(3) .
S1 C1 1.70(3) .
S1' O1A 1.36(4) .
S1' C1 1.70(5) .
S1' C2 1.71(5) .
C1 H1A 0.9700 .
C1 H1B 0.9700 .
C2 H2A 0.9700 .
C2 H2B 0.9700 .
O20W Sm4 2.02(6) 3_575
O23W Sm3 2.39(6) 3_585
